data_7230937
loop_
_publ_author_name
'Hatcher, Lauren E.'

_publ_section_title
;
 Understanding solid-state photoswitching in [Re(OMe2-bpy)(CO)3(\h1-NO2)]
 crystals via in situ photocrystallography
;
_journal_issue 39
_journal_name_full CrystEngComm
_journal_page_first 5990
_journal_paper_doi 10.1039/C8CE00774H
_journal_volume 20
_journal_year 2018
_chemical_formula_moiety 'C15 H12 N3 O7 Re'
_chemical_formula_sum 'C15 H12 N3 O7 Re'
_chemical_formula_weight 532.48
_chemical_name_systematic
;
Nitro-(4,4'-dimethoxy-2,2'-bipyridine)-rhenium(I)-tricarbonyl
;
_chemical_properties_physical Light-sensitive,Photo-sensitive
_space_group_crystal_system tetragonal
_space_group_IT_number 82
_space_group_name_Hall 'I -4'
_space_group_name_H-M_alt 'I -4'
_symmetry_space_group_name_Hall 'I -4'
_symmetry_space_group_name_H-M 'I -4'
_atom_sites_solution_hydrogens geom
_audit_creation_method SHELXL-2014
_audit_update_record
;
2018-05-11 deposited with the CCDC.
2018-06-19 downloaded from the CCDC.
;
_cell_angle_alpha 90
_cell_angle_beta 90
_cell_angle_gamma 90
_cell_formula_units_Z 8
_cell_length_a 22.4161(5)
_cell_length_b 22.4161(5)
_cell_length_c 6.6101(3)
_cell_measurement_reflns_used 2359
_cell_measurement_temperature 150(2)
_cell_measurement_theta_max 27.5000
_cell_measurement_theta_min 3.6290
_cell_volume 3321.45(18)
_computing_cell_refinement 'CrysAlisPro 1.171.38.43 (Rigaku OD, 2015)'
_computing_data_collection 'CrysAlisPro 1.171.38.43 (Rigaku OD, 2015)'
_computing_data_reduction 'CrysAlisPro 1.171.38.43 (Rigaku OD, 2015)'
_computing_molecular_graphics 'Olex2 (Dolomanov et al., 2009)'
_computing_publication_material 'Olex2 (Dolomanov et al., 2009)'
_computing_structure_refinement 'ShelXL (Sheldrick, 2015)'
_computing_structure_solution 'ShelXS (Sheldrick, 2015)'
_diffrn_ambient_temperature 150(2)
_diffrn_detector_area_resol_mean 10.3795
_diffrn_measured_fraction_theta_full 0.998
_diffrn_measured_fraction_theta_max 0.998
_diffrn_measurement_device_type 'Xcalibur, Atlas, Gemini ultra'
_diffrn_measurement_method '\w scans'
_diffrn_radiation_type MoK\a
_diffrn_radiation_wavelength 0.71073
_diffrn_reflns_av_R_equivalents 0.0567
_diffrn_reflns_av_unetI/netI 0.0860
_diffrn_reflns_Laue_measured_fraction_full 0.998
_diffrn_reflns_Laue_measured_fraction_max 0.998
_diffrn_reflns_limit_h_max 27
_diffrn_reflns_limit_h_min -19
_diffrn_reflns_limit_k_max 27
_diffrn_reflns_limit_k_min -27
_diffrn_reflns_limit_l_max 8
_diffrn_reflns_limit_l_min -8
_diffrn_reflns_number 6060
_diffrn_reflns_point_group_measured_fraction_full 0.932
_diffrn_reflns_point_group_measured_fraction_max 0.925
_diffrn_reflns_theta_full 25.000
_diffrn_reflns_theta_max 25.658
_diffrn_reflns_theta_min 2.874
_diffrn_source 'fine-focus sealed X-ray tube'
_diffrn_source_type 'Enhance (Mo) X-ray Source'
_exptl_absorpt_coefficient_mu 7.362
_exptl_absorpt_correction_T_max 0.836
_exptl_absorpt_correction_T_min 0.595
_exptl_absorpt_correction_type analytical
_exptl_absorpt_process_details
;
CrysAlisPro 1.171.38.43 (Rigaku Oxford Diffraction, 2015)
Analytical numeric absorption correction using a multifaceted crystal
            model based on expressions derived by R.C. Clark & J.S. Reid.
(Clark, R. C. & Reid, J. S. (1995). Acta Cryst. A51, 887-897)
Empirical absorption correction using spherical harmonics,
 implemented in SCALE3 ABSPACK scaling algorithm.
;
_exptl_crystal_colour yellow
_exptl_crystal_density_diffrn 2.130
_exptl_crystal_description needle
_exptl_crystal_F_000 2032
_exptl_crystal_size_max 0.260
_exptl_crystal_size_mid 0.027
_exptl_crystal_size_min 0.027
_refine_diff_density_max 1.431
_refine_diff_density_min -1.538
_refine_diff_density_rms 0.165
_refine_ls_abs_structure_details
;
 Flack x determined using 888 quotients [(I+)-(I-)]/[(I+)+(I-)]
 (Parsons, Flack and Wagner, Acta Cryst. B69 (2013) 249-259).
;
_refine_ls_abs_structure_Flack -0.027(17)
_refine_ls_extinction_method none
_refine_ls_goodness_of_fit_ref 1.038
_refine_ls_hydrogen_treatment constr
_refine_ls_matrix_type full
_refine_ls_number_parameters 235
_refine_ls_number_reflns 2918
_refine_ls_number_restraints 261
_refine_ls_restrained_S_all 0.998
_refine_ls_R_factor_all 0.0566
_refine_ls_R_factor_gt 0.0456
_refine_ls_shift/su_max 0.001
_refine_ls_shift/su_mean 0.000
_refine_ls_structure_factor_coef Fsqd
_refine_ls_weighting_details 'w=1/[\s^2^(Fo^2^)+(0.0207P)^2^+14.7637P] where P=(Fo^2^+2Fc^2^)/3'
_refine_ls_weighting_scheme calc
_refine_ls_wR_factor_gt 0.0818
_refine_ls_wR_factor_ref 0.0881
_reflns_Friedel_coverage 0.693
_reflns_Friedel_fraction_full 0.851
_reflns_Friedel_fraction_max 0.837
_reflns_number_gt 2579
_reflns_number_total 2918
_reflns_threshold_expression 'I > 2\s(I)'
_cod_data_source_file c8ce00774h2.cif
_cod_data_source_block 1min_405nm
_cod_depositor_comments 'Adding full bibliography for 7230920--7230941.cif.'
_cod_original_cell_volume 3321.4(2)
_cod_database_code 7230937
_shelx_space_group_comment
;
The symmetry employed for this shelxl refinement is uniquely defined
by the following loop, which should always be used as a source of
symmetry information in preference to the above space-group names.
They are only intended as comments.
;

loop_
_space_group_symop_operation_xyz
'x, y, z'
'y, -x, -z'
'-x, -y, z'
'-y, x, -z'
'x+1/2, y+1/2, z+1/2'
'y+1/2, -x+1/2, -z+1/2'
'-x+1/2, -y+1/2, z+1/2'
'-y+1/2, x+1/2, -z+1/2'

loop_
_atom_site_label
_atom_site_type_symbol
_atom_site_fract_x
_atom_site_fract_y
_atom_site_fract_z
_atom_site_U_iso_or_equiv
_atom_site_adp_type
_atom_site_occupancy
_atom_site_site_symmetry_order
_atom_site_calc_flag
_atom_site_refinement_flags_posn
_atom_site_refinement_flags_adp
_atom_site_refinement_flags_occupancy
_atom_site_disorder_assembly
_atom_site_disorder_group
C1 C 0.3595(7) 0.5571(7) 0.862(3) 0.030(3) Uani 1 1 d . U . . .
C2 C 0.3248(7) 0.6033(7) 0.510(2) 0.027(3) Uani 1 1 d . U . . .
C3 C 0.3677(7) 0.4920(7) 0.514(3) 0.029(3) Uani 1 1 d . U . . .
C4 C 0.2179(7) 0.5189(7) 0.296(2) 0.025(3) Uani 1 1 d . U . . .
H4 H 0.2392 0.5522 0.2445 0.030 Uiso 1 1 calc R U . . .
C5 C 0.1694(6) 0.4988(7) 0.184(3) 0.028(3) Uani 1 1 d . U . . .
H5 H 0.1575 0.5178 0.0617 0.034 Uiso 1 1 calc R U . . .
C6 C 0.1397(7) 0.4494(7) 0.260(2) 0.028(3) Uani 1 1 d . U . . .
C7 C 0.1580(6) 0.4232(7) 0.440(2) 0.023(3) Uani 1 1 d . U . . .
H7 H 0.1374 0.3898 0.4949 0.027 Uiso 1 1 calc R U . . .
C8 C 0.2069(6) 0.4468(7) 0.538(2) 0.022(3) Uani 1 1 d . U . . .
C9 C 0.2286(7) 0.4218(7) 0.732(2) 0.022(3) Uani 1 1 d . U . . .
C10 C 0.2056(6) 0.3736(6) 0.825(2) 0.025(3) Uani 1 1 d . U . . .
H10 H 0.1724 0.3534 0.7671 0.030 Uiso 1 1 calc R U . . .
C11 C 0.2304(6) 0.3529(6) 1.007(2) 0.019(3) Uani 1 1 d . U . . .
C12 C 0.2785(7) 0.3837(7) 1.085(2) 0.025(3) Uani 1 1 d . U . . .
H12 H 0.2970 0.3715 1.2077 0.030 Uiso 1 1 calc R U . . .
C13 C 0.2987(7) 0.4327(7) 0.981(2) 0.029(3) Uani 1 1 d . U . . .
H13 H 0.3321 0.4533 1.0350 0.035 Uiso 1 1 calc R U . . .
C14 C 0.0710(7) 0.4485(8) -0.016(2) 0.038(4) Uani 1 1 d . U . . .
H14A H 0.0611 0.4907 0.0023 0.058 Uiso 1 1 calc R U . . .
H14B H 0.0354 0.4267 -0.0605 0.058 Uiso 1 1 calc R U . . .
H14C H 0.1024 0.4446 -0.1183 0.058 Uiso 1 1 calc R U . . .
C15 C 0.2313(7) 0.2793(7) 1.267(2) 0.029(4) Uani 1 1 d . U . . .
H15A H 0.2352 0.3105 1.3702 0.043 Uiso 1 1 calc R U . . .
H15B H 0.2708 0.2634 1.2339 0.043 Uiso 1 1 calc R U . . .
H15C H 0.2060 0.2471 1.3190 0.043 Uiso 1 1 calc R U . . .
N2 N 0.2370(6) 0.4960(6) 0.4687(19) 0.026(2) Uani 1 1 d . U . . .
N3 N 0.2759(5) 0.4535(5) 0.814(2) 0.026(2) Uani 1 1 d . U . . .
O3 O 0.3923(6) 0.5689(6) 0.9914(19) 0.052(3) Uani 1 1 d . U . . .
O4 O 0.3372(5) 0.6464(5) 0.4232(17) 0.040(3) Uani 1 1 d . U . . .
O5 O 0.4058(6) 0.4697(5) 0.427(2) 0.053(4) Uani 1 1 d . U . . .
O6 O 0.0915(5) 0.4243(5) 0.1709(18) 0.038(3) Uani 1 1 d . U . . .
O7 O 0.2044(5) 0.3044(5) 1.0867(14) 0.028(2) Uani 1 1 d . U . . .
Re1 Re 0.30569(3) 0.53259(3) 0.65652(9) 0.02562(18) Uani 1 1 d . U . . .
N1 N 0.2274(7) 0.5803(9) 0.804(4) 0.0320(19) Uani 0.710(15) 1 d D U P A 1
O1 O 0.1773(6) 0.5629(6) 0.767(2) 0.0320(19) Uani 0.710(15) 1 d D U P A 1
O2 O 0.2368(7) 0.6210(8) 0.915(3) 0.0320(19) Uani 0.710(15) 1 d D U P A 1
N1A N 0.2199(14) 0.609(2) 0.911(8) 0.0320(19) Uani 0.290(15) 1 d D U P A 2
O1A O 0.2271(17) 0.5631(16) 0.795(7) 0.0320(19) Uani 0.290(15) 1 d D U P A 2
O2A O 0.2710(15) 0.6362(15) 0.924(5) 0.0320(19) Uani 0.290(15) 1 d D U P A 2

loop_
_atom_site_aniso_label
_atom_site_aniso_U_11
_atom_site_aniso_U_22
_atom_site_aniso_U_33
_atom_site_aniso_U_23
_atom_site_aniso_U_13
_atom_site_aniso_U_12
C1 0.030(4) 0.025(6) 0.036(4) 0.004(4) -0.003(3) -0.003(4)
C2 0.029(6) 0.022(3) 0.031(5) 0.000(3) 0.003(4) 0.002(3)
C3 0.026(4) 0.022(5) 0.039(6) 0.003(4) 0.005(4) -0.001(4)
C4 0.022(5) 0.025(5) 0.028(4) 0.001(4) 0.004(4) 0.006(4)
C5 0.025(5) 0.032(5) 0.028(5) 0.004(4) 0.003(4) 0.002(4)
C6 0.024(5) 0.033(6) 0.028(4) 0.006(4) -0.003(4) 0.000(4)
C7 0.018(4) 0.026(5) 0.024(4) 0.002(4) 0.001(4) 0.003(4)
C8 0.017(4) 0.022(4) 0.026(4) 0.001(3) 0.002(3) 0.004(3)
C9 0.019(5) 0.021(4) 0.026(4) 0.001(3) 0.001(3) 0.003(4)
C10 0.025(5) 0.024(4) 0.024(4) 0.002(4) -0.005(4) -0.003(4)
C11 0.021(5) 0.018(4) 0.020(4) -0.003(3) 0.000(4) 0.004(4)
C12 0.026(5) 0.023(5) 0.026(5) -0.002(4) -0.004(4) 0.000(4)
C13 0.029(6) 0.026(5) 0.033(4) 0.003(4) -0.004(4) -0.002(4)
C14 0.028(8) 0.054(10) 0.032(5) 0.009(6) -0.004(5) 0.003(7)
C15 0.034(8) 0.027(7) 0.026(5) 0.005(5) -0.004(5) -0.005(6)
N2 0.024(3) 0.025(4) 0.030(3) 0.003(2) 0.001(3) 0.001(3)
N3 0.022(4) 0.026(3) 0.029(4) 0.002(3) 0.000(3) -0.001(3)
O3 0.057(7) 0.047(8) 0.050(5) 0.011(5) -0.022(5) -0.019(6)
O4 0.042(7) 0.028(4) 0.049(6) 0.010(4) 0.001(5) -0.002(4)
O5 0.043(5) 0.038(6) 0.077(8) -0.004(6) 0.026(6) 0.005(5)
O6 0.032(4) 0.045(5) 0.035(4) 0.011(5) -0.010(4) -0.009(4)
O7 0.033(5) 0.026(4) 0.027(4) 0.004(3) -0.005(4) -0.005(4)
Re1 0.0231(4) 0.0236(4) 0.0302(3) 0.0026(3) 0.0018(3) -0.0012(3)
N1 0.027(3) 0.034(4) 0.035(4) -0.001(3) 0.002(3) 0.002(3)
O1 0.027(3) 0.034(4) 0.035(4) -0.001(3) 0.002(3) 0.002(3)
O2 0.027(3) 0.034(4) 0.035(4) -0.001(3) 0.002(3) 0.002(3)
N1A 0.027(3) 0.034(4) 0.035(4) -0.001(3) 0.002(3) 0.002(3)
O1A 0.027(3) 0.034(4) 0.035(4) -0.001(3) 0.002(3) 0.002(3)
O2A 0.027(3) 0.034(4) 0.035(4) -0.001(3) 0.002(3) 0.002(3)

loop_
_atom_type_symbol
_atom_type_description
_atom_type_scat_dispersion_real
_atom_type_scat_dispersion_imag
_atom_type_scat_source
C C 0.0033 0.0016 'International Tables Vol C Tables 4.2.6.8 and 6.1.1.4'
H H 0.0000 0.0000 'International Tables Vol C Tables 4.2.6.8 and 6.1.1.4'
N N 0.0061 0.0033 'International Tables Vol C Tables 4.2.6.8 and 6.1.1.4'
O O 0.0106 0.0060 'International Tables Vol C Tables 4.2.6.8 and 6.1.1.4'
Re Re -1.0185 7.2310 'International Tables Vol C Tables 4.2.6.8 and 6.1.1.4'

loop_
_exptl_crystal_face_index_h
_exptl_crystal_face_index_k
_exptl_crystal_face_index_l
_exptl_crystal_face_perp_dist
-1 -1 0 0.0105
-1 1 0 0.0135
1 -1 0 0.0135
1 1 0 0.0164
-1 1 1 0.1144
1 -1 -1 0.1144

loop_
_geom_angle_atom_site_label_1
_geom_angle_atom_site_label_2
_geom_angle_atom_site_label_3
_geom_angle
O3 C1 Re1 176.2(14)
O4 C2 Re1 178.9(15)
O5 C3 Re1 177.5(15)
N2 C4 C5 126.0(15)
N2 C4 H4 117.0
C5 C4 H4 117.0
C6 C5 C4 116.1(15)
C6 C5 H5 121.9
C4 C5 H5 121.9
O6 C6 C5 124.0(14)
O6 C6 C7 115.6(14)
C5 C6 C7 120.4(15)
C8 C7 C6 118.3(15)
C8 C7 H7 120.8
C6 C7 H7 120.8
N2 C8 C7 122.8(14)
N2 C8 C9 115.8(13)
C7 C8 C9 121.4(14)
C10 C9 N3 121.8(13)
C10 C9 C8 125.0(14)
N3 C9 C8 113.2(13)
C9 C10 C11 120.3(14)
C9 C10 H10 119.9
C11 C10 H10 119.9
O7 C11 C12 126.6(13)
O7 C11 C10 115.6(13)
C12 C11 C10 117.8(13)
C13 C12 C11 117.8(14)
C13 C12 H12 121.1
C11 C12 H12 121.1
N3 C13 C12 125.6(15)
N3 C13 H13 117.2
C12 C13 H13 117.2
O6 C14 H14A 109.5
O6 C14 H14B 109.5
H14A C14 H14B 109.5
O6 C14 H14C 109.5
H14A C14 H14C 109.5
H14B C14 H14C 109.5
O7 C15 H15A 109.5
O7 C15 H15B 109.5
H15A C15 H15B 109.5
O7 C15 H15C 109.5
H15A C15 H15C 109.5
H15B C15 H15C 109.5
C4 N2 C8 116.4(13)
C4 N2 Re1 125.7(11)
C8 N2 Re1 117.8(10)
C13 N3 C9 116.6(14)
C13 N3 Re1 125.4(12)
C9 N3 Re1 118.0(10)
C6 O6 C14 118.4(12)
C11 O7 C15 117.2(12)
C1 Re1 C2 88.8(7)
C1 Re1 C3 91.6(7)
C2 Re1 C3 88.9(6)
C1 Re1 O1A 97.4(11)
C2 Re1 O1A 98.0(13)
C3 Re1 O1A 168.7(9)
C1 Re1 N2 169.4(6)
C2 Re1 N2 100.7(6)
C3 Re1 N2 93.1(6)
O1A Re1 N2 76.9(10)
C1 Re1 N3 95.2(6)
C2 Re1 N3 174.9(6)
C3 Re1 N3 94.1(6)
O1A Re1 N3 78.4(13)
N2 Re1 N3 75.0(5)
C1 Re1 N1 92.8(7)
C2 Re1 N1 90.0(8)
C3 Re1 N1 175.4(7)
N2 Re1 N1 82.7(5)
N3 Re1 N1 86.6(7)
O2 N1 O1 122.3(16)
O2 N1 Re1 119.2(12)
O1 N1 Re1 118.5(12)
O1A N1A O2A 107.4(15)
N1A O1A Re1 128(2)

loop_
_geom_bond_atom_site_label_1
_geom_bond_atom_site_label_2
_geom_bond_distance
C1 O3 1.160(18)
C1 Re1 1.896(17)
C2 O4 1.157(17)
C2 Re1 1.907(16)
C3 O5 1.143(18)
C3 Re1 1.911(16)
C4 N2 1.321(18)
C4 C5 1.39(2)
C4 H4 0.9500
C5 C6 1.39(2)
C5 H5 0.9500
C6 O6 1.351(18)
C6 C7 1.39(2)
C7 C8 1.38(2)
C7 H7 0.9500
C8 N2 1.371(18)
C8 C9 1.477(19)
C9 C10 1.35(2)
C9 N3 1.386(19)
C10 C11 1.40(2)
C10 H10 0.9500
C11 O7 1.343(17)
C11 C12 1.38(2)
C12 C13 1.37(2)
C12 H12 0.9500
C13 N3 1.30(2)
C13 H13 0.9500
C14 O6 1.425(19)
C14 H14A 0.9800
C14 H14B 0.9800
C14 H14C 0.9800
C15 O7 1.449(16)
C15 H15A 0.9800
C15 H15B 0.9800
C15 H15C 0.9800
N2 Re1 2.142(13)
N3 Re1 2.160(12)
Re1 O1A 2.10(4)
Re1 N1 2.274(17)
N1 O2 1.189(12)
N1 O1 1.214(12)
N1A O1A 1.297(14)
N1A O2A 1.299(14)

loop_
_geom_torsion_atom_site_label_1
_geom_torsion_atom_site_label_2
_geom_torsion_atom_site_label_3
_geom_torsion_atom_site_label_4
_geom_torsion
N2 C4 C5 C6 -1(2)
C4 C5 C6 O6 179.4(14)
C4 C5 C6 C7 1(2)
O6 C6 C7 C8 -180.0(14)
C5 C6 C7 C8 -1(2)
C6 C7 C8 N2 2(2)
C6 C7 C8 C9 179.4(13)
N2 C8 C9 C10 -179.6(15)
C7 C8 C9 C10 3(2)
N2 C8 C9 N3 1.2(18)
C7 C8 C9 N3 -176.3(14)
N3 C9 C10 C11 -2(2)
C8 C9 C10 C11 178.9(13)
C9 C10 C11 O7 -179.6(13)
C9 C10 C11 C12 0(2)
O7 C11 C12 C13 -179.8(14)
C10 C11 C12 C13 0(2)
C11 C12 C13 N3 1(3)
C5 C4 N2 C8 2(2)
C5 C4 N2 Re1 -173.3(11)
C7 C8 N2 C4 -2(2)
C9 C8 N2 C4 -179.8(12)
C7 C8 N2 Re1 173.3(11)
C9 C8 N2 Re1 -4.2(17)
C12 C13 N3 C9 -2(2)
C12 C13 N3 Re1 177.4(12)
C10 C9 N3 C13 3(2)
C8 C9 N3 C13 -177.8(13)
C10 C9 N3 Re1 -176.9(12)
C8 C9 N3 Re1 2.3(16)
C5 C6 O6 C14 2(2)
C7 C6 O6 C14 -179.0(14)
C12 C11 O7 C15 -4(2)
C10 C11 O7 C15 175.9(12)
O2A N1A O1A Re1 3(7)
